data_4022792
loop_
_publ_author_name
'Marcin G\'orecki'
'Ewa Jab\/lo\'nska'
'Anna Kruszewska'
Suszczy\'nska
'Zofia Urba\'nczyk-Lipkowska'
'Michael Gerards'
'Jacek W. Morzycki'
'Wojciech J. Szczepek'
'Jadwiga Frelek'

_publ_section_title
;
 Practical Method for the Absolute Configuration Assignment
 of tert/tert 1,2-Diols Using Their Complexes with Mo~2~(OAc)~4~
;
_journal_name_full 'Journal of Organic Chemistry'
_journal_page_first 2906
_journal_page_last 2916
_journal_paper_doi 10.1021/jo062445x
_journal_volume 72
_journal_year 2007
_chemical_formula_moiety 'C29 H47 O5'
_chemical_formula_sum 'C29 H47 O5'
_chemical_formula_weight 475.69
_chemical_name_common steroid
_chemical_name_systematic
;
 ?
;
_space_group_IT_number 19
_symmetry_cell_setting orthorhombic
_symmetry_space_group_name_Hall 'P 2ac 2ab'
_symmetry_space_group_name_H-M 'P 21 21 21'
_atom_sites_solution_hydrogens geom
_atom_sites_solution_primary direct
_atom_sites_solution_secondary difmap
_audit_creation_method SHELXL-97
_cell_angle_alpha 90.00
_cell_angle_beta 90.00
_cell_angle_gamma 90.00
_cell_formula_units_Z 4
_cell_length_a 7.5015(15)
_cell_length_b 15.005(3)
_cell_length_c 24.7939(15)
_cell_measurement_reflns_used 15
_cell_measurement_temperature 293(2)
_cell_measurement_theta_max 23.5
_cell_measurement_theta_min 18.59
_cell_volume 2790.8(8)
_computing_cell_refinement 'CAD4 Express (Enraf Nonius, 1994)'
_computing_data_collection 'CAD4 Express (Enraf Nonius, 1994)'
_computing_data_reduction 'XCAD4 (Harms & Wocadlo, 1995)'
_computing_structure_refinement 'SHELXL-97 (Sheldrick, 1997)'
_computing_structure_solution 'SHELXS-97 (Sheldrick, 1997)'
_diffrn_ambient_temperature 293(2)
_diffrn_measured_fraction_theta_full 0.970
_diffrn_measured_fraction_theta_max 0.970
_diffrn_measurement_device '\k-geometry diffractometer'
_diffrn_measurement_device_type 'Enraf Nonius TurboCAD4'
_diffrn_measurement_method 'non-profiled omega/2theta scans'
_diffrn_radiation_monochromator graphite
_diffrn_radiation_source 'fine-focus sealed tube'
_diffrn_radiation_type CuK\a
_diffrn_radiation_wavelength 1.54178
_diffrn_reflns_av_R_equivalents 0.0890
_diffrn_reflns_av_sigmaI/netI 0.2293
_diffrn_reflns_limit_h_max 0
_diffrn_reflns_limit_h_min -8
_diffrn_reflns_limit_k_max 16
_diffrn_reflns_limit_k_min 0
_diffrn_reflns_limit_l_max 0
_diffrn_reflns_limit_l_min -27
_diffrn_reflns_number 2326
_diffrn_reflns_theta_full 59.97
_diffrn_reflns_theta_max 59.97
_diffrn_reflns_theta_min 3.44
_diffrn_standards_decay_% 0
_diffrn_standards_interval_count 100
_diffrn_standards_interval_time 3600
_diffrn_standards_number 3
_exptl_absorpt_coefficient_mu 0.596
_exptl_absorpt_correction_type none
_exptl_crystal_colour colorless
_exptl_crystal_density_diffrn 1.132
_exptl_crystal_density_method 'not measured'
_exptl_crystal_description 'fibrous needle'
_exptl_crystal_F_000 1044
_exptl_crystal_size_max 0.7
_exptl_crystal_size_mid 0.42
_exptl_crystal_size_min 0.35
_refine_diff_density_max 0.228
_refine_diff_density_min -0.273
_refine_diff_density_rms 0.057
_refine_ls_abs_structure_details 'Flack H D (1983), Acta Cryst. A39, 876-881'
_refine_ls_abs_structure_Flack 1.0(9)
_refine_ls_extinction_coef 0.0027(5)
_refine_ls_extinction_expression Fc^*^=kFc[1+0.001xFc^2^\l^3^/sin(2\q)]^-1/4^
_refine_ls_extinction_method SHELXL
_refine_ls_goodness_of_fit_ref 0.990
_refine_ls_hydrogen_treatment mixed
_refine_ls_matrix_type full
_refine_ls_number_parameters 320
_refine_ls_number_reflns 2326
_refine_ls_number_restraints 0
_refine_ls_restrained_S_all 0.990
_refine_ls_R_factor_all 0.2357
_refine_ls_R_factor_gt 0.0620
_refine_ls_shift/su_max 0.088
_refine_ls_shift/su_mean 0.008
_refine_ls_structure_factor_coef Fsqd
_refine_ls_weighting_details 'calc w=1/[\s^2^(Fo^2^)+(0.0842P)^2^+0.0000P] where P=(Fo^2^+2Fc^2^)/3'
_refine_ls_weighting_scheme calc
_refine_ls_wR_factor_gt 0.1354
_refine_ls_wR_factor_ref 0.1873
_reflns_number_gt 1079
_reflns_number_total 2326
_reflns_threshold_expression >2sigma(I)
_cod_data_source_file jo062445xrom20070205_095521.cif
_cod_data_source_block wsmm
_cod_database_code 4022792

loop_
_symmetry_equiv_pos_as_xyz
'x, y, z'
'-x+1/2, -y, z+1/2'
'x+1/2, -y+1/2, -z'
'-x, y+1/2, -z+1/2'

loop_
_atom_site_label
_atom_site_type_symbol
_atom_site_fract_x
_atom_site_fract_y
_atom_site_fract_z
_atom_site_U_iso_or_equiv
_atom_site_adp_type
_atom_site_occupancy
_atom_site_symmetry_multiplicity
_atom_site_calc_flag
_atom_site_refinement_flags
O17 O 0.3775(8) 0.4907(4) 0.7442(2) 0.0496(17) Uani 1 1 d .
H17 H 0.2925 0.4976 0.7646 0.074 Uiso 1 1 calc R
H9 H 0.482(7) 0.550(3) 0.619(2) 0.000(15) Uiso 1 1 d .
H13 H 0.432(10) 0.257(4) 0.653(3) 0.05(3) Uiso 1 1 d .
H10 H 0.536(8) 0.397(4) 0.688(2) 0.015(19) Uiso 1 1 d .
C1 C 0.4304(11) 0.8027(6) 0.7022(4) 0.052(3) Uani 1 1 d .
H1A H 0.4815 0.8443 0.6766 0.062 Uiso 1 1 calc R
H1B H 0.5049 0.8032 0.7342 0.062 Uiso 1 1 calc R
C2 C 0.2430(14) 0.8351(6) 0.7177(4) 0.054(3) Uani 1 1 d .
H2 H 0.2561 0.8896 0.7392 0.065 Uiso 1 1 calc R
C3 C 0.1441(13) 0.7684(6) 0.7510(3) 0.051(3) Uani 1 1 d .
H3A H 0.0216 0.7879 0.7551 0.062 Uiso 1 1 calc R
H3B H 0.1972 0.7657 0.7866 0.062 Uiso 1 1 calc R
C4 C 0.1463(11) 0.6739(6) 0.7256(3) 0.046(3) Uani 1 1 d .
H4A H 0.0808 0.6746 0.6919 0.055 Uiso 1 1 calc R
H4B H 0.0878 0.6323 0.7498 0.055 Uiso 1 1 calc R
C5 C 0.3416(12) 0.6425(6) 0.7150(3) 0.040(2) Uani 1 1 d .
C6 C 0.4350(11) 0.7092(6) 0.6776(4) 0.039(2) Uani 1 1 d .
C7 C 0.6305(13) 0.6795(6) 0.6738(4) 0.051(3) Uani 1 1 d .
C8 C 0.6744(10) 0.5807(5) 0.6767(4) 0.046(3) Uani 1 1 d .
H8A H 0.7740 0.5674 0.6531 0.055 Uiso 1 1 calc R
H8B H 0.7079 0.5649 0.7132 0.055 Uiso 1 1 calc R
C9 C 0.5122(11) 0.5273(6) 0.6595(4) 0.038(2) Uani 1 1 d .
C10 C 0.5334(11) 0.4292(6) 0.6496(4) 0.038(2) Uani 1 1 d .
C11 C 0.6939(11) 0.3939(5) 0.6191(4) 0.048(3) Uani 1 1 d .
H11A H 0.7980 0.3920 0.6423 0.057 Uiso 1 1 calc R
H11B H 0.7201 0.4313 0.5882 0.057 Uiso 1 1 calc R
C12 C 0.6413(12) 0.2995(5) 0.6009(4) 0.052(3) Uani 1 1 d .
H12A H 0.7113 0.2551 0.6199 0.063 Uiso 1 1 calc R
H12B H 0.6603 0.2923 0.5625 0.063 Uiso 1 1 calc R
C13 C 0.4357(12) 0.2894(6) 0.6153(4) 0.040(2) Uani 1 1 d .
C14 C 0.3735(11) 0.3875(5) 0.6187(4) 0.037(2) Uani 1 1 d .
C15 C 0.2037(11) 0.4072(6) 0.6523(4) 0.049(3) Uani 1 1 d .
H15A H 0.0999 0.3886 0.6319 0.059 Uiso 1 1 calc R
H15B H 0.2074 0.3721 0.6851 0.059 Uiso 1 1 calc R
C16 C 0.1829(10) 0.5062(5) 0.6674(4) 0.043(3) Uani 1 1 d .
H16A H 0.0805 0.5130 0.6909 0.051 Uiso 1 1 calc R
H16B H 0.1610 0.5406 0.6350 0.051 Uiso 1 1 calc R
C17 C 0.3504(11) 0.5428(6) 0.6961(3) 0.037(2) Uani 1 1 d .
C18 C 0.0047(12) 0.9123(7) 0.6743(5) 0.058(3) Uani 1 1 d .
O3 O -0.0379(10) 0.9457(5) 0.7156(3) 0.083(3) Uani 1 1 d .
C20 C 0.3632(12) 0.7143(5) 0.6191(3) 0.050(3) Uani 1 1 d .
H20A H 0.4290 0.7584 0.5994 0.075 Uiso 1 1 calc R
H20B H 0.2393 0.7303 0.6198 0.075 Uiso 1 1 calc R
H20C H 0.3768 0.6573 0.6020 0.075 Uiso 1 1 calc R
C21 C 0.3549(12) 0.4257(5) 0.5613(3) 0.051(3) Uani 1 1 d .
H21A H 0.3124 0.4859 0.5633 0.077 Uiso 1 1 calc R
H21B H 0.2719 0.3902 0.5412 0.077 Uiso 1 1 calc R
H21C H 0.4689 0.4247 0.5438 0.077 Uiso 1 1 calc R
C22 C 0.3381(12) 0.2255(6) 0.5781(4) 0.052(3) Uani 1 1 d .
H22 H 0.3513 0.2477 0.5411 0.063 Uiso 1 1 calc R
C23 C 0.1365(13) 0.2163(6) 0.5897(5) 0.101(5) Uani 1 1 d .
H23A H 0.0802 0.2734 0.5861 0.152 Uiso 1 1 calc R
H23B H 0.1195 0.1943 0.6257 0.152 Uiso 1 1 calc R
H23C H 0.0845 0.1753 0.5644 0.152 Uiso 1 1 calc R
C25 C 0.3745(14) 0.0699(5) 0.5354(4) 0.061(3) Uani 1 1 d .
H25A H 0.2469 0.0597 0.5370 0.073 Uiso 1 1 calc R
H25B H 0.3999 0.0990 0.5013 0.073 Uiso 1 1 calc R
C26 C 0.4684(14) -0.0195(5) 0.5361(4) 0.059(3) Uani 1 1 d .
H26A H 0.4312 -0.0514 0.5682 0.071 Uiso 1 1 calc R
H26B H 0.5955 -0.0089 0.5392 0.071 Uiso 1 1 calc R
C27 C 0.4377(15) -0.0792(6) 0.4881(4) 0.067(3) Uani 1 1 d .
H27 H 0.4619 -0.0451 0.4552 0.081 Uiso 1 1 calc R
C28 C 0.2446(17) -0.1109(6) 0.4865(4) 0.081(4) Uani 1 1 d .
H28A H 0.2265 -0.1477 0.4554 0.121 Uiso 1 1 calc R
H28B H 0.1667 -0.0602 0.4848 0.121 Uiso 1 1 calc R
H28C H 0.2190 -0.1446 0.5185 0.121 Uiso 1 1 calc R
C29 C 0.5594(17) -0.1597(6) 0.4890(4) 0.101(5) Uani 1 1 d .
H29A H 0.6812 -0.1405 0.4867 0.152 Uiso 1 1 calc R
H29B H 0.5323 -0.1977 0.4589 0.152 Uiso 1 1 calc R
H29C H 0.5419 -0.1921 0.5220 0.152 Uiso 1 1 calc R
C234 C 0.4259(14) 0.1320(5) 0.5806(4) 0.063(3) Uani 1 1 d .
H23D H 0.5543 0.1394 0.5803 0.075 Uiso 1 1 calc R
H23E H 0.3939 0.1043 0.6146 0.075 Uiso 1 1 calc R
O2 O 0.1501(9) 0.8579(4) 0.6686(2) 0.0517(18) Uani 1 1 d .
C19A C -0.0823(14) 0.9274(6) 0.6217(4) 0.084(4) Uani 1 1 d .
H19A H -0.0231 0.8929 0.5945 0.126 Uiso 1 1 calc R
H19B H -0.0754 0.9895 0.6126 0.126 Uiso 1 1 calc R
H19C H -0.2051 0.9097 0.6238 0.126 Uiso 1 1 calc R
O5 O 0.4375(8) 0.6507(4) 0.7648(2) 0.0552(18) Uani 1 1 d .
O7 O 0.7504(8) 0.7339(4) 0.6657(3) 0.078(2) Uani 1 1 d .

loop_
_atom_site_aniso_label
_atom_site_aniso_U_11
_atom_site_aniso_U_22
_atom_site_aniso_U_33
_atom_site_aniso_U_23
_atom_site_aniso_U_13
_atom_site_aniso_U_12
O17 0.042(4) 0.066(4) 0.041(4) 0.010(3) 0.014(4) 0.005(4)
C1 0.024(5) 0.047(6) 0.084(8) -0.007(6) -0.015(6) 0.010(5)
C2 0.067(8) 0.054(7) 0.042(6) -0.005(6) -0.004(6) 0.013(6)
C3 0.041(6) 0.064(7) 0.050(6) 0.001(5) -0.002(6) 0.016(6)
C4 0.029(5) 0.056(7) 0.052(6) 0.001(5) 0.008(5) 0.006(6)
C5 0.026(5) 0.050(6) 0.044(6) -0.005(5) -0.016(5) 0.004(5)
C6 0.022(5) 0.038(6) 0.057(7) -0.004(5) -0.003(5) 0.001(5)
C7 0.031(6) 0.055(7) 0.068(7) -0.019(6) -0.003(6) -0.013(6)
C8 0.019(5) 0.043(6) 0.077(7) -0.017(6) -0.003(6) 0.011(5)
C9 0.026(5) 0.041(6) 0.046(7) 0.014(5) 0.003(5) 0.004(4)
C10 0.009(4) 0.047(6) 0.057(7) 0.003(5) 0.002(5) 0.005(5)
C11 0.029(5) 0.043(6) 0.071(7) -0.003(6) -0.007(5) 0.005(5)
C12 0.028(5) 0.057(7) 0.073(7) -0.013(5) -0.017(6) 0.016(6)
C13 0.030(6) 0.041(6) 0.049(6) -0.001(5) 0.004(5) 0.005(5)
C14 0.013(5) 0.039(6) 0.060(6) -0.004(5) 0.008(5) 0.000(4)
C15 0.019(5) 0.055(7) 0.073(8) -0.007(6) -0.005(5) -0.001(5)
C16 0.018(5) 0.051(6) 0.059(7) -0.010(5) 0.002(5) 0.001(5)
C17 0.016(4) 0.052(6) 0.043(6) -0.008(5) -0.004(5) -0.003(5)
C18 0.031(6) 0.072(8) 0.070(8) 0.015(7) -0.004(7) 0.007(6)
O3 0.073(6) 0.083(6) 0.094(6) -0.021(5) 0.021(5) 0.033(5)
C20 0.040(6) 0.056(6) 0.054(6) -0.005(5) 0.014(6) 0.006(6)
C21 0.037(6) 0.056(6) 0.061(7) 0.014(5) -0.005(6) 0.005(6)
C22 0.043(6) 0.042(6) 0.073(7) -0.010(5) -0.004(6) -0.003(6)
C23 0.036(6) 0.065(7) 0.202(14) -0.058(9) 0.006(9) -0.005(7)
C25 0.059(7) 0.041(6) 0.082(8) -0.009(5) -0.002(7) 0.004(6)
C26 0.063(7) 0.049(6) 0.067(7) -0.007(6) 0.010(6) 0.009(6)
C27 0.088(9) 0.039(7) 0.075(8) -0.002(6) 0.019(8) -0.001(7)
C28 0.114(11) 0.056(8) 0.072(9) -0.006(7) -0.004(8) -0.009(8)
C29 0.140(13) 0.056(8) 0.108(9) 0.003(7) 0.067(9) 0.026(9)
C234 0.068(8) 0.049(6) 0.071(7) -0.023(6) -0.009(7) 0.003(6)
O2 0.044(4) 0.057(4) 0.054(4) -0.005(4) -0.009(4) 0.009(4)
C19A 0.069(8) 0.095(8) 0.089(9) 0.016(7) 0.017(8) 0.030(8)
O5 0.052(4) 0.069(4) 0.044(4) -0.010(3) -0.018(3) 0.001(4)
O7 0.031(4) 0.058(5) 0.144(7) 0.002(5) -0.002(5) -0.006(4)

loop_
_atom_type_symbol
_atom_type_description
_atom_type_scat_dispersion_real
_atom_type_scat_dispersion_imag
_atom_type_scat_source
C C 0.0180 0.0090 'International Tables Vol C Tables 4.2.6.8 and 6.1.1.4'
H H 0.0000 0.0000 'International Tables Vol C Tables 4.2.6.8 and 6.1.1.4'
O O 0.0490 0.0320 'International Tables Vol C Tables 4.2.6.8 and 6.1.1.4'

loop_
_geom_angle_atom_site_label_1
_geom_angle_atom_site_label_2
_geom_angle_atom_site_label_3
_geom_angle
C6 C1 C2 114.3(7)
O2 C2 C3 112.6(8)
O2 C2 C1 107.9(8)
C3 C2 C1 112.3(8)
C2 C3 C4 112.6(7)
C3 C4 C5 110.7(8)
O5 C5 C6 103.7(7)
O5 C5 C4 107.5(7)
C6 C5 C4 109.5(7)
O5 C5 C17 108.5(7)
C6 C5 C17 114.9(7)
C4 C5 C17 112.2(7)
C1 C6 C5 110.2(8)
C1 C6 C7 108.2(7)
C5 C6 C7 106.5(7)
C1 C6 C20 108.7(7)
C5 C6 C20 116.1(7)
C7 C6 C20 106.8(8)
O7 C7 C8 119.7(8)
O7 C7 C6 121.1(8)
C8 C7 C6 119.1(8)
C9 C8 C7 109.1(7)
C10 C9 C8 118.6(7)
C10 C9 C17 109.2(7)
C8 C9 C17 112.9(7)
C9 C10 C11 120.5(8)
C9 C10 C14 113.2(8)
C11 C10 C14 103.1(7)
C10 C11 C12 105.3(7)
C11 C12 C13 105.7(7)
C22 C13 C14 119.3(8)
C22 C13 C12 113.1(8)
C14 C13 C12 102.5(7)
C13 C14 C21 109.3(7)
C13 C14 C15 117.4(7)
C21 C14 C15 110.6(7)
C13 C14 C10 100.2(7)
C21 C14 C10 112.0(7)
C15 C14 C10 106.9(6)
C16 C15 C14 113.5(7)
C15 C16 C17 111.9(7)
O17 C17 C9 107.2(7)
O17 C17 C16 107.6(7)
C9 C17 C16 108.5(7)
O17 C17 C5 106.0(6)
C9 C17 C5 110.8(7)
C16 C17 C5 116.3(7)
O3 C18 O2 123.8(10)
O3 C18 C19A 125.4(10)
O2 C18 C19A 110.7(10)
C13 C22 C234 110.0(8)
C13 C22 C23 114.5(8)
C234 C22 C23 109.1(8)
C26 C25 C234 114.8(8)
C25 C26 C27 116.5(9)
C26 C27 C28 110.5(9)
C26 C27 C29 111.7(9)
C28 C27 C29 109.0(9)
C25 C234 C22 114.8(8)
C18 O2 C2 116.1(8)

loop_
_geom_bond_atom_site_label_1
_geom_bond_atom_site_label_2
_geom_bond_distance
O17 C17 1.440(9)
C1 C6 1.531(10)
C1 C2 1.536(12)
C2 O2 1.443(10)
C2 C3 1.494(11)
C3 C4 1.551(11)
C4 C5 1.562(12)
C5 O5 1.433(9)
C5 C6 1.534(11)
C5 C17 1.569(11)
C6 C7 1.535(12)
C6 C20 1.548(11)
C7 O7 1.231(10)
C7 C8 1.520(11)
C8 C9 1.518(11)
C9 C10 1.501(12)
C9 C17 1.533(11)
C10 C11 1.518(11)
C10 C14 1.555(11)
C11 C12 1.538(10)
C12 C13 1.590(12)
C13 C22 1.519(11)
C13 C14 1.545(11)
C14 C21 1.540(11)
C14 C15 1.551(11)
C15 C16 1.539(11)
C16 C17 1.545(11)
C18 O3 1.185(11)
C18 O2 1.369(10)
C18 C19A 1.477(13)
C22 C234 1.551(11)
C22 C23 1.545(12)
C25 C26 1.515(10)
C25 C234 1.509(10)
C26 C27 1.507(12)
C27 C28 1.525(14)
C27 C29 1.514(12)

loop_
_geom_torsion_atom_site_label_1
_geom_torsion_atom_site_label_2
_geom_torsion_atom_site_label_3
_geom_torsion_atom_site_label_4
_geom_torsion
C6 C1 C2 O2 -74.3(11)
C6 C1 C2 C3 50.3(11)
O2 C2 C3 C4 71.7(10)
C1 C2 C3 C4 -50.3(11)
C2 C3 C4 C5 55.3(10)
C3 C4 C5 O5 53.7(9)
C3 C4 C5 C6 -58.2(9)
C3 C4 C5 C17 172.9(6)
C2 C1 C6 C5 -53.9(10)
C2 C1 C6 C7 -170.0(9)
C2 C1 C6 C20 74.4(10)
O5 C5 C6 C1 -57.3(8)
C4 C5 C6 C1 57.1(9)
C17 C5 C6 C1 -175.6(7)
O5 C5 C6 C7 59.8(8)
C4 C5 C6 C7 174.2(7)
C17 C5 C6 C7 -58.5(9)
O5 C5 C6 C20 178.6(7)
C4 C5 C6 C20 -67.0(9)
C17 C5 C6 C20 60.3(10)
C1 C6 C7 O7 -32.5(13)
C5 C6 C7 O7 -151.0(10)
C20 C6 C7 O7 84.3(11)
C1 C6 C7 C8 151.3(8)
C5 C6 C7 C8 32.8(11)
C20 C6 C7 C8 -91.9(10)
O7 C7 C8 C9 -152.5(9)
C6 C7 C8 C9 23.8(12)
C7 C8 C9 C10 169.2(8)
C7 C8 C9 C17 -61.2(10)
C8 C9 C10 C11 -42.7(13)
C17 C9 C10 C11 -174.0(8)
C8 C9 C10 C14 -165.3(8)
C17 C9 C10 C14 63.5(10)
C9 C10 C11 C12 -162.0(9)
C14 C10 C11 C12 -34.7(9)
C10 C11 C12 C13 8.0(10)
C11 C12 C13 C22 151.4(8)
C11 C12 C13 C14 21.7(10)
C22 C13 C14 C21 -49.9(11)
C12 C13 C14 C21 75.9(9)
C22 C13 C14 C15 77.0(11)
C12 C13 C14 C15 -157.2(7)
C22 C13 C14 C10 -167.7(8)
C12 C13 C14 C10 -42.0(9)
C9 C10 C14 C13 180.0(8)
C11 C10 C14 C13 48.2(9)
C9 C10 C14 C21 64.2(10)
C11 C10 C14 C21 -67.6(9)
C9 C10 C14 C15 -57.1(10)
C11 C10 C14 C15 171.1(8)
C13 C14 C15 C16 163.0(8)
C21 C14 C15 C16 -70.7(9)
C10 C14 C15 C16 51.5(10)
C14 C15 C16 C17 -53.9(11)
C10 C9 C17 O17 55.6(9)
C8 C9 C17 O17 -78.6(9)
C10 C9 C17 C16 -60.3(9)
C8 C9 C17 C16 165.4(7)
C10 C9 C17 C5 170.9(8)
C8 C9 C17 C5 36.6(10)
C15 C16 C17 O17 -59.5(9)
C15 C16 C17 C9 56.2(10)
C15 C16 C17 C5 -178.1(7)
O5 C5 C17 O17 25.2(9)
C6 C5 C17 O17 140.7(7)
C4 C5 C17 O17 -93.4(8)
O5 C5 C17 C9 -90.8(8)
C6 C5 C17 C9 24.7(10)
C4 C5 C17 C9 150.6(7)
O5 C5 C17 C16 144.7(7)
C6 C5 C17 C16 -99.8(9)
C4 C5 C17 C16 26.1(11)
C14 C13 C22 C234 179.0(8)
C12 C13 C22 C234 58.5(11)
C14 C13 C22 C23 -57.7(13)
C12 C13 C22 C23 -178.2(9)
C234 C25 C26 C27 -172.9(9)
C25 C26 C27 C28 -67.4(12)
C25 C26 C27 C29 171.1(9)
C26 C25 C234 C22 176.6(8)
C13 C22 C234 C25 -164.3(8)
C23 C22 C234 C25 69.2(12)
O3 C18 O2 C2 6.0(14)
C19A C18 O2 C2 -177.7(8)
C3 C2 O2 C18 74.5(9)
C1 C2 O2 C18 -161.1(7)

loop_
_cod_related_entry_id
_cod_related_entry_database
_cod_related_entry_code
1 ChemSpider 17284372
